data_4509513
loop_
_publ_author_name
'Boldog, Ishtvan'
'Daran, Jean-Claude'
'Chernega, Alexander N.'
'Rusanov, Eduard B.'
'Krautscheid, Harald'
'Domasevitch, Konstantin V.'

_publ_section_title
;
 Hydrogen Bonding Patterns and Supramolecular Structure of
 4,4&#x2032;-Bipyrazolium Salts
;
_journal_issue 6
_journal_name_full 'Crystal Growth &amp; Design'
_journal_page_first 2895
_journal_paper_doi 10.1021/cg9002109
_journal_volume 9
_journal_year 2009
_chemical_formula_moiety 'C6 H8 N4, 2(H2 O4 P)'
_chemical_formula_sum 'C6 H12 N4 O8 P2'
_chemical_formula_weight 330.14
_chemical_name_systematic
; 
4,4'-bipyrazolium dihydrogen phosphate 
;
_space_group_IT_number 14
_space_group_name_Hall '-P 2ybc'
_symmetry_cell_setting monoclinic
_symmetry_Int_Tables_number 14
_symmetry_space_group_name_Hall '-P 2ybc'
_symmetry_space_group_name_H-M 'P 1 21/c 1'
_atom_sites_solution_hydrogens difmap
_atom_sites_solution_primary direct
_atom_sites_solution_secondary difmap
_audit_creation_method SHELXL-97
_cell_angle_alpha 90.00
_cell_angle_beta 106.61(3)
_cell_angle_gamma 90.00
_cell_formula_units_Z 2
_cell_length_a 4.9012(15)
_cell_length_b 17.3651(14)
_cell_length_c 7.7703(12)
_cell_measurement_reflns_used 18
_cell_measurement_temperature 293(2)
_cell_measurement_theta_max 18.9
_cell_measurement_theta_min 11.2
_cell_volume 633.7(2)
_computing_cell_refinement 'CAD4 Express (Enraf Nonius, 1994)'
_computing_data_collection 'CAD4 Express (Enraf Nonius, 1994)'
_computing_data_reduction 'XCAD4 (Harms & Wocadlo, 1995)'
_computing_molecular_graphics 'Diamond 2.1c (Brandenburg, 1999)'
_computing_publication_material 'SHELXL-97 (Sheldrick, 1997)'
_computing_structure_refinement 'SHELXL-97 (Sheldrick, 1997)'
_computing_structure_solution 'SHELXS-97 (Sheldrick, 1990)'
_diffrn_ambient_temperature 293(2)
_diffrn_measured_fraction_theta_full 0.990
_diffrn_measured_fraction_theta_max 0.990
_diffrn_measurement_device_type 'Enraf Nonius CAD-4'
_diffrn_measurement_method 'non-profiled \w-2\q scans'
_diffrn_radiation_monochromator graphite
_diffrn_radiation_source 'fine-focus sealed tube'
_diffrn_radiation_type MoK\a
_diffrn_radiation_wavelength 0.71073
_diffrn_reflns_av_R_equivalents 0.0000
_diffrn_reflns_av_sigmaI/netI 0.0197
_diffrn_reflns_limit_h_max 6
_diffrn_reflns_limit_h_min -6
_diffrn_reflns_limit_k_max 24
_diffrn_reflns_limit_k_min 0
_diffrn_reflns_limit_l_max 10
_diffrn_reflns_limit_l_min 0
_diffrn_reflns_number 1812
_diffrn_reflns_theta_full 29.97
_diffrn_reflns_theta_max 29.97
_diffrn_reflns_theta_min 2.98
_diffrn_standards_decay_% 0
_diffrn_standards_interval_time 120
_diffrn_standards_number 3
_exptl_absorpt_coefficient_mu 0.390
_exptl_absorpt_correction_T_max 0.9123
_exptl_absorpt_correction_T_min 0.8534
_exptl_absorpt_correction_type psi-scan
_exptl_absorpt_process_details '(North et al., 1968)'
_exptl_crystal_colour colorless
_exptl_crystal_density_diffrn 1.730
_exptl_crystal_density_method 'not measured'
_exptl_crystal_description blocks
_exptl_crystal_F_000 340
_exptl_crystal_size_max 0.42
_exptl_crystal_size_mid 0.30
_exptl_crystal_size_min 0.24
_refine_diff_density_max 0.418
_refine_diff_density_min -0.354
_refine_diff_density_rms 0.077
_refine_ls_extinction_coef 0.095(7)
_refine_ls_extinction_expression Fc^*^=kFc[1+0.001xFc^2^\l^3^/sin(2\q)]^-1/4^
_refine_ls_extinction_method SHELXL
_refine_ls_goodness_of_fit_ref 1.161
_refine_ls_hydrogen_treatment refall
_refine_ls_matrix_type full
_refine_ls_number_parameters 116
_refine_ls_number_reflns 1812
_refine_ls_number_restraints 0
_refine_ls_restrained_S_all 1.161
_refine_ls_R_factor_all 0.0444
_refine_ls_R_factor_gt 0.0332
_refine_ls_shift/su_max 0.001
_refine_ls_shift/su_mean 0.000
_refine_ls_structure_factor_coef Fsqd
_refine_ls_weighting_details 'w=1/[\s^2^(Fo^2^)+(0.0418P)^2^+0.2268P] where P=(Fo^2^+2Fc^2^)/3'
_refine_ls_weighting_scheme calc
_refine_ls_wR_factor_gt 0.0874
_refine_ls_wR_factor_ref 0.0915
_reflns_number_gt 1431
_reflns_number_total 1812
_reflns_threshold_expression >2sigma(I)
_cod_data_source_file cg9002109sup1.cif
_cod_data_source_block (14)
_cod_original_sg_symbol_H-M 'P 21/c'
_cod_database_code 4509513

loop_
_symmetry_equiv_pos_as_xyz
'x, y, z'
'-x, y+1/2, -z+1/2'
'-x, -y, -z'
'x, -y-1/2, z-1/2'

loop_
_atom_site_label
_atom_site_type_symbol
_atom_site_fract_x
_atom_site_fract_y
_atom_site_fract_z
_atom_site_U_iso_or_equiv
_atom_site_adp_type
_atom_site_occupancy
_atom_site_calc_flag
P1 P -0.12623(8) -0.18636(2) -0.09774(5) 0.02304(14) Uani 1 d
O1 O 0.1146(3) -0.24802(8) -0.0566(2) 0.0410(3) Uani 1 d
O2 O -0.3605(2) -0.22022(8) -0.03378(18) 0.0381(3) Uani 1 d
O3 O -0.0218(3) -0.10923(7) -0.01579(16) 0.0345(3) Uani 1 d
O4 O -0.2167(3) -0.17146(8) -0.30310(16) 0.0359(3) Uani 1 d
N1 N 0.2629(3) 0.04599(9) -0.21164(18) 0.0333(3) Uani 1 d
N2 N 0.1934(3) -0.02819(8) -0.23573(18) 0.0294(3) Uani 1 d
C1 C 0.4051(4) 0.06648(10) -0.3273(2) 0.0329(4) Uani 1 d
C2 C 0.4306(3) 0.00247(9) -0.42879(18) 0.0243(3) Uani 1 d
C3 C 0.2917(3) -0.05651(9) -0.3658(2) 0.0281(3) Uani 1 d
H1 H 0.206(7) 0.0732(18) -0.120(4) 0.071(9) Uiso 1 d
H2 H 0.098(6) -0.0554(16) -0.162(3) 0.062(8) Uiso 1 d
H3 H 0.463(6) 0.1179(16) -0.326(3) 0.054(7) Uiso 1 d
H4 H 0.258(5) -0.1080(14) -0.401(3) 0.041(6) Uiso 1 d
H5 H 0.261(7) -0.2345(18) -0.060(4) 0.067(9) Uiso 1 d
H6 H -0.247(7) -0.207(2) -0.360(4) 0.069(9) Uiso 1 d

loop_
_atom_site_aniso_label
_atom_site_aniso_U_11
_atom_site_aniso_U_22
_atom_site_aniso_U_33
_atom_site_aniso_U_23
_atom_site_aniso_U_13
_atom_site_aniso_U_12
P1 0.01893(19) 0.0261(2) 0.0286(2) 0.00389(13) 0.01396(13) 0.00079(13)
O1 0.0210(6) 0.0370(7) 0.0706(9) 0.0161(6) 0.0222(6) 0.0057(5)
O2 0.0196(5) 0.0491(8) 0.0516(7) 0.0190(6) 0.0197(5) 0.0025(5)
O3 0.0418(7) 0.0362(6) 0.0328(6) -0.0073(5) 0.0224(5) -0.0087(5)
O4 0.0536(8) 0.0284(6) 0.0285(6) -0.0008(4) 0.0163(5) 0.0019(5)
N1 0.0424(8) 0.0346(7) 0.0318(6) -0.0053(5) 0.0250(6) -0.0044(6)
N2 0.0331(7) 0.0316(7) 0.0316(6) 0.0023(5) 0.0221(5) -0.0016(5)
C1 0.0430(9) 0.0309(8) 0.0332(7) -0.0027(6) 0.0245(7) -0.0069(7)
C2 0.0242(6) 0.0291(7) 0.0243(6) 0.0024(5) 0.0145(5) 0.0015(5)
C3 0.0301(7) 0.0283(7) 0.0325(7) 0.0021(6) 0.0197(6) 0.0021(6)

loop_
_atom_type_symbol
_atom_type_description
_atom_type_scat_dispersion_real
_atom_type_scat_dispersion_imag
_atom_type_scat_source
C C 0.0033 0.0016 'International Tables Vol C Tables 4.2.6.8 and 6.1.1.4'
H H 0.0000 0.0000 'International Tables Vol C Tables 4.2.6.8 and 6.1.1.4'
N N 0.0061 0.0033 'International Tables Vol C Tables 4.2.6.8 and 6.1.1.4'
O O 0.0106 0.0060 'International Tables Vol C Tables 4.2.6.8 and 6.1.1.4'
P P 0.1023 0.0942 'International Tables Vol C Tables 4.2.6.8 and 6.1.1.4'

loop_
_geom_angle_atom_site_label_1
_geom_angle_atom_site_label_2
_geom_angle_atom_site_label_3
_geom_angle
_geom_angle_site_symmetry_3
O2 P1 O3 114.14(8) .
O2 P1 O4 112.74(8) .
O3 P1 O4 104.42(7) .
O2 P1 O1 105.68(7) .
O3 P1 O1 112.21(8) .
O4 P1 O1 107.62(8) .
P1 O1 H5 117(2) .
P1 O4 H6 115(2) .
N2 N1 C1 108.98(13) .
N2 N1 H1 117.7(18) .
C1 N1 H1 133.3(18) .
N1 N2 C3 109.28(12) .
N1 N2 H2 122.7(17) .
C3 N2 H2 127.9(17) .
N1 C1 C2 108.56(14) .
N1 C1 H3 117.5(15) .
C2 C1 H3 134.0(15) .
C1 C2 C3 104.87(12) .
C1 C2 C2 127.98(17) 3_654
C3 C2 C2 127.15(17) 3_654
N2 C3 C2 108.30(14) .
N2 C3 H4 120.1(13) .
C2 C3 H4 131.6(13) .

loop_
_geom_bond_atom_site_label_1
_geom_bond_atom_site_label_2
_geom_bond_distance
_geom_bond_site_symmetry_2
P1 O2 1.4956(12) .
P1 O3 1.5083(13) .
P1 O4 1.5509(13) .
P1 O1 1.5576(13) .
O1 H5 0.76(3) .
O4 H6 0.76(3) .
N1 N2 1.332(2) .
N1 C1 1.3336(19) .
N1 H1 0.96(3) .
N2 C3 1.3321(18) .
N2 H2 0.96(3) .
C1 C2 1.389(2) .
C1 H3 0.94(3) .
C2 C3 1.394(2) .
C2 C2 1.458(2) 3_654
C3 H4 0.94(2) .

loop_
_geom_hbond_atom_site_label_D
_geom_hbond_atom_site_label_H
_geom_hbond_atom_site_label_A
_geom_hbond_distance_DH
_geom_hbond_distance_HA
_geom_hbond_distance_DA
_geom_hbond_angle_DHA
_geom_hbond_site_symmetry_A
N1 H1 O3 0.96(3) 1.69(3) 2.6307(18) 164(3) 3
N2 H2 O3 0.96(3) 1.70(3) 2.6540(18) 171(3) .
O1 H5 O2 0.76(3) 1.82(3) 2.5735(19) 167(3) 1_655
O4 H6 O2 0.76(3) 1.81(3) 2.5544(19) 168(4) 4
